data_4509992
loop_
_publ_author_name
'Yue, Cheng-Yang'
'Lei, Xiao-Wu'
'Ma, Yun-Xiang'
'Sheng, Ning'
'Yang, Ya-Dong'
'Liu, Guo-Dong'
'Zhai, Xiu-Rong'

_publ_section_title
;
 [TM(en)3][SnSb4S9] (TM = Ni, Co): 3D Chiral Framework of Mixed Main-Group
 Metals and [Mn(dien)2]2Sb4S9: 1D Chains with Mixed-Valent Sb Centers
;
_journal_issue 1
_journal_name_full 'Crystal Growth &amp; Design'
_journal_page_first 101
_journal_paper_doi 10.1021/cg401208p
_journal_volume 14
_journal_year 2014
_chemical_formula_sum 'C16 H52 Mn2 N12 S9 Sb4'
_chemical_formula_weight 1298.12
_chemical_name_systematic
; 
 ? 
;
_space_group_IT_number 14
_symmetry_cell_setting monoclinic
_symmetry_space_group_name_Hall '-P 2ybc'
_symmetry_space_group_name_H-M 'P 1 21/c 1'
_atom_sites_solution_hydrogens geom
_atom_sites_solution_primary direct
_atom_sites_solution_secondary difmap
_audit_creation_method SHELXL-97
_cell_angle_alpha 90.00
_cell_angle_beta 95.5660(10)
_cell_angle_gamma 90.00
_cell_formula_units_Z 4
_cell_length_a 11.6991(7)
_cell_length_b 11.1853(7)
_cell_length_c 32.2459(19)
_cell_measurement_temperature 296(2)
_cell_volume 4199.7(4)
_computing_cell_refinement 'APEX2 Software Suite (Bruker,2005)'
_computing_data_collection 'APEX2 Software Suite (Bruker,2005)'
_computing_data_reduction 'APEX2 Software Suite (Bruker,2005)'
_computing_structure_refinement 'SHELXL-97 (Sheldrick, 2008)'
_computing_structure_solution 'SHELXS-97 (Sheldrick, 2008)'
_diffrn_ambient_temperature 296(2)
_diffrn_measured_fraction_theta_full 0.992
_diffrn_measured_fraction_theta_max 0.992
_diffrn_measurement_device_type 'Bruker SMART CCD area detector'
_diffrn_measurement_method omega-scan
_diffrn_radiation_monochromator graphite
_diffrn_radiation_source 'fine-focus sealed tube'
_diffrn_radiation_type MoK\a
_diffrn_radiation_wavelength 0.71073
_diffrn_reflns_av_R_equivalents 0.0591
_diffrn_reflns_av_sigmaI/netI 0.0511
_diffrn_reflns_limit_h_max 14
_diffrn_reflns_limit_h_min -15
_diffrn_reflns_limit_k_max 14
_diffrn_reflns_limit_k_min -14
_diffrn_reflns_limit_l_max 42
_diffrn_reflns_limit_l_min -41
_diffrn_reflns_number 48110
_diffrn_reflns_theta_full 27.59
_diffrn_reflns_theta_max 27.59
_diffrn_reflns_theta_min 2.90
_exptl_absorpt_coefficient_mu 3.596
_exptl_absorpt_correction_T_max 0.8407
_exptl_absorpt_correction_T_min 0.7618
_exptl_absorpt_correction_type multi-scan
_exptl_crystal_colour yellow
_exptl_crystal_density_diffrn 2.053
_exptl_crystal_density_method 'not measured'
_exptl_crystal_description block
_exptl_crystal_F_000 2520
_exptl_crystal_size_max 0.08
_exptl_crystal_size_mid 0.06
_exptl_crystal_size_min 0.05
_refine_diff_density_max 0.719
_refine_diff_density_min -0.673
_refine_diff_density_rms 0.130
_refine_ls_extinction_coef 0.00010(3)
_refine_ls_extinction_expression Fc^*^=kFc[1+0.001xFc^2^\l^3^/sin(2\q)]^-1/4^
_refine_ls_extinction_method SHELXL
_refine_ls_goodness_of_fit_ref 1.067
_refine_ls_hydrogen_treatment constr
_refine_ls_matrix_type full
_refine_ls_number_parameters 389
_refine_ls_number_reflns 9665
_refine_ls_number_restraints 0
_refine_ls_restrained_S_all 1.067
_refine_ls_R_factor_all 0.0696
_refine_ls_R_factor_gt 0.0408
_refine_ls_shift/su_max 0.003
_refine_ls_shift/su_mean 0.000
_refine_ls_structure_factor_coef Fsqd
_refine_ls_weighting_details 'calc w=1/[\s^2^(Fo^2^)+(0.0204P)^2^+11.3935P] where P=(Fo^2^+2Fc^2^)/3'
_refine_ls_weighting_scheme calc
_refine_ls_wR_factor_gt 0.0725
_refine_ls_wR_factor_ref 0.0795
_reflns_number_gt 7025
_reflns_number_total 9665
_reflns_threshold_expression >2sigma(I)
_cod_data_source_file cg401208p_si_002.cif
_cod_data_source_block C16N12H52Mn2Sb4S9
_cod_original_sg_symbol_H-M P2(1)/c
_cod_database_code 4509992

loop_
_symmetry_equiv_pos_as_xyz
'x, y, z'
'-x, y+1/2, -z+1/2'
'-x, -y, -z'
'x, -y-1/2, z-1/2'

loop_
_atom_site_label
_atom_site_type_symbol
_atom_site_fract_x
_atom_site_fract_y
_atom_site_fract_z
_atom_site_U_iso_or_equiv
_atom_site_adp_type
_atom_site_occupancy
_atom_site_symmetry_multiplicity
_atom_site_calc_flag
_atom_site_refinement_flags
Sb1 Sb 0.66194(3) 0.03948(3) 0.211774(11) 0.02751(9) Uani 1 1 d .
Sb2 Sb 0.67451(3) 0.09584(4) 0.327309(12) 0.03646(11) Uani 1 1 d .
Sb3 Sb 0.53533(3) 0.32081(4) 0.249284(12) 0.03653(11) Uani 1 1 d .
Sb4 Sb 0.75782(3) 0.02493(3) 0.106571(11) 0.02796(9) Uani 1 1 d .
S1 S 0.84487(13) -0.05225(15) 0.17010(5) 0.0415(4) Uani 1 1 d .
S2 S 0.46621(14) 0.12018(15) 0.24071(6) 0.0528(5) Uani 1 1 d .
S3 S 0.72573(14) -0.06421(13) 0.27943(5) 0.0413(4) Uani 1 1 d .
S4 S 0.44995(12) 0.36329(12) 0.31345(4) 0.0320(3) Uani 1 1 d .
S5 S 0.72794(13) 0.26965(14) 0.28522(5) 0.0405(4) Uani 1 1 d .
S6 S 0.82882(15) 0.08845(17) 0.37849(5) 0.0501(4) Uani 1 1 d .
S7 S 0.88768(14) 0.15032(15) 0.07924(5) 0.0435(4) Uani 1 1 d .
S8 S 0.69862(15) -0.12959(15) 0.06173(5) 0.0471(4) Uani 1 1 d .
S9 S 0.59905(13) 0.13700(14) 0.12216(5) 0.0406(4) Uani 1 1 d .
N1 N 0.2202(5) 0.3422(5) 0.7996(2) 0.0663(18) Uani 1 1 d .
H1C H 0.2895 0.3502 0.7900 0.080 Uiso 1 1 calc R
H1D H 0.2143 0.2669 0.8090 0.080 Uiso 1 1 calc R
N2 N 0.0343(4) 0.4958(4) 0.81165(16) 0.0394(12) Uani 1 1 d .
H2C H -0.0242 0.4954 0.8283 0.047 Uiso 1 1 calc R
N3 N 0.2208(5) 0.6528(5) 0.82342(19) 0.0630(18) Uani 1 1 d .
H3C H 0.2621 0.7020 0.8412 0.076 Uiso 1 1 calc R
H3D H 0.2562 0.6467 0.8000 0.076 Uiso 1 1 calc R
N4 N 0.3879(5) 0.4184(6) 0.8744(2) 0.083(2) Uani 1 1 d .
H4C H 0.3881 0.3470 0.8873 0.100 Uiso 1 1 calc R
H4D H 0.4296 0.4120 0.8525 0.100 Uiso 1 1 calc R
N5 N 0.2432(5) 0.5668(5) 0.91743(17) 0.0512(14) Uani 1 1 d .
H5C H 0.2397 0.6473 0.9133 0.061 Uiso 1 1 calc R
N6 N 0.1143(5) 0.3569(5) 0.89635(17) 0.0493(14) Uani 1 1 d .
H6C H 0.0397 0.3506 0.8868 0.059 Uiso 1 1 calc R
H6D H 0.1450 0.2830 0.8969 0.059 Uiso 1 1 calc R
N7 N 0.1819(4) 0.1811(4) 0.08544(16) 0.0419(12) Uani 1 1 d .
H7C H 0.1045 0.1698 0.0821 0.050 Uiso 1 1 calc R
N8 N 0.3765(4) 0.1258(5) 0.04449(16) 0.0492(14) Uani 1 1 d .
H8C H 0.4512 0.1191 0.0539 0.059 Uiso 1 1 calc R
H8D H 0.3687 0.1035 0.0175 0.059 Uiso 1 1 calc R
N9 N 0.2963(5) 0.0409(5) 0.15009(15) 0.0500(14) Uani 1 1 d .
H9C H 0.2840 -0.0250 0.1651 0.060 Uiso 1 1 calc R
H9D H 0.3690 0.0653 0.1569 0.060 Uiso 1 1 calc R
N10 N 0.4112(4) -0.1413(5) 0.08646(16) 0.0473(14) Uani 1 1 d .
H10C H 0.4791 -0.1057 0.0838 0.057 Uiso 1 1 calc R
H10D H 0.4153 -0.1764 0.1117 0.057 Uiso 1 1 calc R
N11 N 0.2269(4) -0.1132(4) 0.02233(14) 0.0386(12) Uani 1 1 d .
H11C H 0.2068 -0.0635 0.0005 0.046 Uiso 1 1 calc R
N12 N 0.1004(4) -0.0950(5) 0.09330(16) 0.0461(13) Uani 1 1 d .
H12C H 0.1141 -0.1604 0.1093 0.055 Uiso 1 1 calc R
H12D H 0.0546 -0.0453 0.1061 0.055 Uiso 1 1 calc R
Mn1 Mn 0.20485(8) 0.47261(8) 0.85242(3) 0.0383(2) Uani 1 1 d .
Mn2 Mn 0.27007(7) -0.00119(8) 0.08207(3) 0.0326(2) Uani 1 1 d .
C1 C 0.1312(8) 0.3642(8) 0.7665(3) 0.081(3) Uani 1 1 d .
H1A H 0.1216 0.2941 0.7488 0.097 Uiso 1 1 calc R
H1B H 0.1536 0.4304 0.7496 0.097 Uiso 1 1 calc R
C2 C 0.0210(7) 0.3926(7) 0.7832(2) 0.064(2) Uani 1 1 d .
H2A H -0.0366 0.4106 0.7603 0.077 Uiso 1 1 calc R
H2B H -0.0049 0.3238 0.7980 0.077 Uiso 1 1 calc R
C3 C 0.1051(7) 0.6993(6) 0.8140(2) 0.061(2) Uani 1 1 d .
H3A H 0.1078 0.7732 0.7984 0.074 Uiso 1 1 calc R
H3B H 0.0715 0.7163 0.8397 0.074 Uiso 1 1 calc R
C4 C 0.0340(6) 0.6112(7) 0.7894(2) 0.065(2) Uani 1 1 d .
H4A H 0.0636 0.5999 0.7626 0.079 Uiso 1 1 calc R
H4B H -0.0441 0.6407 0.7845 0.079 Uiso 1 1 calc R
C5 C 0.4363(7) 0.5079(8) 0.9026(3) 0.082(3) Uani 1 1 d .
H5A H 0.4515 0.5795 0.8871 0.098 Uiso 1 1 calc R
H5B H 0.5088 0.4793 0.9162 0.098 Uiso 1 1 calc R
C6 C 0.3588(8) 0.5368(9) 0.9341(3) 0.086(3) Uani 1 1 d .
H6A H 0.3555 0.4688 0.9527 0.103 Uiso 1 1 calc R
H6B H 0.3906 0.6036 0.9506 0.103 Uiso 1 1 calc R
C7 C 0.1237(8) 0.4059(8) 0.9389(2) 0.078(3) Uani 1 1 d .
H7A H 0.0527 0.3896 0.9511 0.094 Uiso 1 1 calc R
H7B H 0.1849 0.3643 0.9555 0.094 Uiso 1 1 calc R
C8 C 0.1460(9) 0.5315(7) 0.9416(3) 0.085(3) Uani 1 1 d .
H8A H 0.1640 0.5536 0.9706 0.102 Uiso 1 1 calc R
H8B H 0.0774 0.5748 0.9310 0.102 Uiso 1 1 calc R
C9 C 0.2165(7) 0.1348(6) 0.1595(2) 0.0570(19) Uani 1 1 d .
H9A H 0.2406 0.1690 0.1866 0.068 Uiso 1 1 calc R
H9B H 0.1404 0.1012 0.1604 0.068 Uiso 1 1 calc R
C10 C 0.2130(7) 0.2300(6) 0.1270(2) 0.0578(19) Uani 1 1 d .
H10A H 0.1575 0.2905 0.1330 0.069 Uiso 1 1 calc R
H10B H 0.2878 0.2680 0.1278 0.069 Uiso 1 1 calc R
C11 C 0.2141(6) 0.2594(6) 0.0513(2) 0.0574(19) Uani 1 1 d .
H11A H 0.1941 0.3415 0.0570 0.069 Uiso 1 1 calc R
H11B H 0.1719 0.2355 0.0253 0.069 Uiso 1 1 calc R
C12 C 0.3412(6) 0.2504(6) 0.0476(2) 0.058(2) Uani 1 1 d .
H12A H 0.3598 0.2937 0.0231 0.070 Uiso 1 1 calc R
H12B H 0.3831 0.2870 0.0718 0.070 Uiso 1 1 calc R
C13 C 0.3897(6) -0.2326(6) 0.0540(2) 0.0557(19) Uani 1 1 d .
H13A H 0.3409 -0.2947 0.0637 0.067 Uiso 1 1 calc R
H13B H 0.4619 -0.2690 0.0483 0.067 Uiso 1 1 calc R
C14 C 0.3329(6) -0.1782(6) 0.0148(2) 0.0502(17) Uani 1 1 d .
H14A H 0.3859 -0.1234 0.0034 0.060 Uiso 1 1 calc R
H14B H 0.3144 -0.2408 -0.0056 0.060 Uiso 1 1 calc R
C15 C 0.1300(5) -0.1929(6) 0.02856(19) 0.0426(15) Uani 1 1 d .
H15A H 0.1576 -0.2634 0.0440 0.051 Uiso 1 1 calc R
H15B H 0.0931 -0.2185 0.0018 0.051 Uiso 1 1 calc R
C16 C 0.0461(5) -0.1283(6) 0.0520(2) 0.0455(16) Uani 1 1 d .
H16A H 0.0196 -0.0571 0.0369 0.055 Uiso 1 1 calc R
H16B H -0.0199 -0.1790 0.0550 0.055 Uiso 1 1 calc R

loop_
_atom_site_aniso_label
_atom_site_aniso_U_11
_atom_site_aniso_U_22
_atom_site_aniso_U_33
_atom_site_aniso_U_23
_atom_site_aniso_U_13
_atom_site_aniso_U_12
Sb1 0.02793(19) 0.02308(18) 0.0315(2) -0.00078(16) 0.00292(15) -0.00341(15)
Sb2 0.0296(2) 0.0452(3) 0.0350(2) -0.00474(19) 0.00530(17) -0.00222(18)
Sb3 0.0380(2) 0.0370(2) 0.0350(2) -0.00513(18) 0.00569(17) 0.00858(18)
Sb4 0.02802(19) 0.0275(2) 0.0284(2) 0.00139(16) 0.00285(15) 0.00018(16)
S1 0.0376(8) 0.0460(10) 0.0393(9) 0.0138(7) -0.0036(7) 0.0021(7)
S2 0.0352(9) 0.0401(9) 0.0813(13) -0.0288(9) -0.0041(8) 0.0051(7)
S3 0.0529(10) 0.0307(8) 0.0378(9) -0.0006(6) -0.0079(7) 0.0034(7)
S4 0.0387(8) 0.0286(7) 0.0288(7) 0.0036(6) 0.0041(6) 0.0076(6)
S5 0.0296(8) 0.0312(8) 0.0601(10) -0.0039(7) 0.0020(7) 0.0006(6)
S6 0.0506(10) 0.0598(11) 0.0377(9) -0.0094(8) -0.0066(8) 0.0015(9)
S7 0.0413(9) 0.0436(9) 0.0476(10) 0.0064(7) 0.0135(8) -0.0069(7)
S8 0.0564(10) 0.0406(9) 0.0438(10) -0.0124(7) 0.0025(8) -0.0033(8)
S9 0.0300(8) 0.0409(9) 0.0506(10) -0.0028(7) 0.0021(7) 0.0073(7)
N1 0.060(4) 0.041(4) 0.102(5) -0.007(3) 0.029(4) 0.006(3)
N2 0.036(3) 0.034(3) 0.049(3) 0.003(2) 0.004(2) -0.005(2)
N3 0.073(4) 0.050(4) 0.062(4) 0.010(3) -0.015(3) -0.035(3)
N4 0.053(4) 0.080(5) 0.116(6) -0.034(5) 0.006(4) 0.011(4)
N5 0.061(4) 0.030(3) 0.062(4) 0.000(3) 0.006(3) 0.006(3)
N6 0.047(3) 0.042(3) 0.058(4) 0.008(3) 0.003(3) 0.000(3)
N7 0.042(3) 0.037(3) 0.047(3) 0.003(2) 0.000(2) 0.003(2)
N8 0.046(3) 0.063(4) 0.039(3) 0.004(3) 0.004(2) -0.019(3)
N9 0.064(4) 0.047(3) 0.037(3) -0.004(3) -0.006(3) 0.005(3)
N10 0.041(3) 0.061(4) 0.040(3) 0.005(3) 0.004(2) 0.011(3)
N11 0.040(3) 0.044(3) 0.032(3) 0.005(2) 0.005(2) -0.003(2)
N12 0.048(3) 0.045(3) 0.048(3) -0.008(3) 0.017(3) -0.008(3)
Mn1 0.0331(5) 0.0378(5) 0.0438(5) 0.0062(4) 0.0029(4) -0.0017(4)
Mn2 0.0336(5) 0.0336(5) 0.0308(5) 0.0003(4) 0.0033(4) -0.0022(4)
C1 0.091(7) 0.083(6) 0.069(6) -0.033(5) 0.010(5) -0.007(5)
C2 0.071(5) 0.065(5) 0.057(5) -0.021(4) 0.002(4) -0.022(4)
C3 0.081(6) 0.027(4) 0.077(5) 0.007(4) 0.010(4) -0.004(4)
C4 0.053(4) 0.063(5) 0.077(5) 0.035(4) -0.016(4) -0.017(4)
C5 0.043(5) 0.071(6) 0.127(8) -0.023(6) -0.008(5) -0.002(4)
C6 0.080(6) 0.094(7) 0.077(6) -0.015(5) -0.026(5) 0.020(5)
C7 0.105(7) 0.075(6) 0.059(5) 0.005(5) 0.029(5) -0.019(5)
C8 0.133(8) 0.060(5) 0.070(6) -0.015(5) 0.048(6) -0.003(6)
C9 0.076(5) 0.057(5) 0.039(4) -0.013(3) 0.008(4) 0.007(4)
C10 0.084(5) 0.037(4) 0.051(4) -0.010(3) -0.001(4) 0.006(4)
C11 0.074(5) 0.041(4) 0.055(5) 0.012(3) -0.005(4) -0.001(4)
C12 0.071(5) 0.049(4) 0.054(5) 0.009(4) 0.004(4) -0.024(4)
C13 0.047(4) 0.047(4) 0.073(5) -0.009(4) 0.007(4) 0.005(3)
C14 0.050(4) 0.062(5) 0.039(4) -0.015(3) 0.005(3) 0.005(3)
C15 0.044(4) 0.045(4) 0.038(4) -0.003(3) 0.002(3) -0.009(3)
C16 0.034(3) 0.044(4) 0.058(4) 0.001(3) 0.002(3) -0.008(3)

loop_
_atom_type_symbol
_atom_type_description
_atom_type_scat_dispersion_real
_atom_type_scat_dispersion_imag
_atom_type_scat_source
C C 0.0033 0.0016 'International Tables Vol C Tables 4.2.6.8 and 6.1.1.4'
H H 0.0000 0.0000 'International Tables Vol C Tables 4.2.6.8 and 6.1.1.4'
N N 0.0061 0.0033 'International Tables Vol C Tables 4.2.6.8 and 6.1.1.4'
S S 0.1246 0.1234 'International Tables Vol C Tables 4.2.6.8 and 6.1.1.4'
Mn Mn 0.3368 0.7283 'International Tables Vol C Tables 4.2.6.8 and 6.1.1.4'
Sb Sb -0.5866 1.5461 'International Tables Vol C Tables 4.2.6.8 and 6.1.1.4'

loop_
_geom_angle_atom_site_label_1
_geom_angle_atom_site_label_2
_geom_angle_atom_site_label_3
_geom_angle
_geom_angle_site_symmetry_1
_geom_angle_site_symmetry_3
S4 Sb1 S3 91.20(5) 2_645 .
S4 Sb1 S2 86.58(5) 2_645 .
S3 Sb1 S2 92.54(6) . .
S4 Sb1 S1 87.43(5) 2_645 .
S3 Sb1 S1 94.02(5) . .
S2 Sb1 S1 171.20(5) . .
S6 Sb2 S3 101.46(6) . .
S6 Sb2 S5 101.32(6) . .
S3 Sb2 S5 97.83(5) . .
S2 Sb3 S4 96.87(6) . .
S2 Sb3 S5 96.79(5) . .
S4 Sb3 S5 94.39(5) . .
S7 Sb4 S8 112.57(6) . .
S7 Sb4 S9 108.85(6) . .
S8 Sb4 S9 109.81(6) . .
S7 Sb4 S1 108.03(6) . .
S8 Sb4 S1 110.28(6) . .
S9 Sb4 S1 107.13(6) . .
Sb4 S1 Sb1 89.83(5) . .
Sb3 S2 Sb1 93.72(6) . .
Sb2 S3 Sb1 97.93(5) . .
Sb3 S4 Sb1 97.15(5) . 2_655
Sb2 S5 Sb3 99.74(5) . .
C1 N1 Mn1 110.1(4) . .
C1 N1 H1C 109.6 . .
Mn1 N1 H1C 109.6 . .
C1 N1 H1D 109.6 . .
Mn1 N1 H1D 109.6 . .
H1C N1 H1D 108.2 . .
C2 N2 C4 112.8(6) . .
C2 N2 Mn1 107.5(4) . .
C4 N2 Mn1 109.7(4) . .
C2 N2 H2C 108.9 . .
C4 N2 H2C 108.9 . .
Mn1 N2 H2C 108.9 . .
C3 N3 Mn1 107.2(4) . .
C3 N3 H3C 110.3 . .
Mn1 N3 H3C 110.3 . .
C3 N3 H3D 110.3 . .
Mn1 N3 H3D 110.3 . .
H3C N3 H3D 108.5 . .
C5 N4 Mn1 108.3(5) . .
C5 N4 H4C 110.0 . .
Mn1 N4 H4C 110.0 . .
C5 N4 H4D 110.0 . .
Mn1 N4 H4D 110.0 . .
H4C N4 H4D 108.4 . .
C6 N5 C8 118.5(7) . .
C6 N5 Mn1 108.6(5) . .
C8 N5 Mn1 104.9(4) . .
C6 N5 H5C 108.2 . .
C8 N5 H5C 108.2 . .
Mn1 N5 H5C 108.2 . .
C7 N6 Mn1 112.0(4) . .
C7 N6 H6C 109.2 . .
Mn1 N6 H6C 109.2 . .
C7 N6 H6D 109.2 . .
Mn1 N6 H6D 109.2 . .
H6C N6 H6D 107.9 . .
C10 N7 C11 113.7(5) . .
C10 N7 Mn2 107.6(4) . .
C11 N7 Mn2 110.0(4) . .
C10 N7 H7C 108.5 . .
C11 N7 H7C 108.5 . .
Mn2 N7 H7C 108.5 . .
C12 N8 Mn2 112.4(4) . .
C12 N8 H8C 109.1 . .
Mn2 N8 H8C 109.1 . .
C12 N8 H8D 109.1 . .
Mn2 N8 H8D 109.1 . .
H8C N8 H8D 107.9 . .
C9 N9 Mn2 109.1(4) . .
C9 N9 H9C 109.9 . .
Mn2 N9 H9C 109.9 . .
C9 N9 H9D 109.9 . .
Mn2 N9 H9D 109.9 . .
H9C N9 H9D 108.3 . .
C13 N10 Mn2 111.3(4) . .
C13 N10 H10C 109.4 . .
Mn2 N10 H10C 109.4 . .
C13 N10 H10D 109.4 . .
Mn2 N10 H10D 109.4 . .
H10C N10 H10D 108.0 . .
C15 N11 C14 113.3(5) . .
C15 N11 Mn2 108.9(3) . .
C14 N11 Mn2 106.5(3) . .
C15 N11 H11C 109.4 . .
C14 N11 H11C 109.4 . .
Mn2 N11 H11C 109.4 . .
C16 N12 Mn2 106.1(4) . .
C16 N12 H12C 110.5 . .
Mn2 N12 H12C 110.5 . .
C16 N12 H12D 110.5 . .
Mn2 N12 H12D 110.5 . .
H12C N12 H12D 108.7 . .
N3 Mn1 N6 147.4(2) . .
N3 Mn1 N1 104.5(2) . .
N6 Mn1 N1 100.3(2) . .
N3 Mn1 N4 104.9(3) . .
N6 Mn1 N4 97.8(2) . .
N1 Mn1 N4 85.5(2) . .
N3 Mn1 N2 76.22(19) . .
N6 Mn1 N2 89.40(19) . .
N1 Mn1 N2 76.7(2) . .
N4 Mn1 N2 161.7(2) . .
N3 Mn1 N5 87.3(2) . .
N6 Mn1 N5 76.0(2) . .
N1 Mn1 N5 159.7(2) . .
N4 Mn1 N5 75.4(2) . .
N2 Mn1 N5 122.71(19) . .
N9 Mn2 N10 93.12(19) . .
N9 Mn2 N7 77.62(19) . .
N10 Mn2 N7 159.82(19) . .
N9 Mn2 N12 88.9(2) . .
N10 Mn2 N12 108.0(2) . .
N7 Mn2 N12 89.95(19) . .
N9 Mn2 N8 110.8(2) . .
N10 Mn2 N8 91.8(2) . .
N7 Mn2 N8 75.26(19) . .
N12 Mn2 N8 151.54(19) . .
N9 Mn2 N11 158.38(19) . .
N10 Mn2 N11 77.10(18) . .
N7 Mn2 N11 117.30(18) . .
N12 Mn2 N11 76.24(17) . .
N8 Mn2 N11 88.95(18) . .
N1 C1 C2 111.1(7) . .
N1 C1 H1A 109.4 . .
C2 C1 H1A 109.4 . .
N1 C1 H1B 109.4 . .
C2 C1 H1B 109.4 . .
H1A C1 H1B 108.0 . .
N2 C2 C1 110.6(6) . .
N2 C2 H2A 109.5 . .
C1 C2 H2A 109.5 . .
N2 C2 H2B 109.5 . .
C1 C2 H2B 109.5 . .
H2A C2 H2B 108.1 . .
N3 C3 C4 109.8(6) . .
N3 C3 H3A 109.7 . .
C4 C3 H3A 109.7 . .
N3 C3 H3B 109.7 . .
C4 C3 H3B 109.7 . .
H3A C3 H3B 108.2 . .
C3 C4 N2 110.5(6) . .
C3 C4 H4A 109.5 . .
N2 C4 H4A 109.5 . .
C3 C4 H4B 109.5 . .
N2 C4 H4B 109.5 . .
H4A C4 H4B 108.1 . .
N4 C5 C6 111.2(7) . .
N4 C5 H5A 109.4 . .
C6 C5 H5A 109.4 . .
N4 C5 H5B 109.4 . .
C6 C5 H5B 109.4 . .
H5A C5 H5B 108.0 . .
N5 C6 C5 114.4(7) . .
N5 C6 H6A 108.7 . .
C5 C6 H6A 108.7 . .
N5 C6 H6B 108.7 . .
C5 C6 H6B 108.7 . .
H6A C6 H6B 107.6 . .
C8 C7 N6 114.8(7) . .
C8 C7 H7A 108.6 . .
N6 C7 H7A 108.6 . .
C8 C7 H7B 108.6 . .
N6 C7 H7B 108.6 . .
H7A C7 H7B 107.5 . .
C7 C8 N5 111.9(7) . .
C7 C8 H8A 109.2 . .
N5 C8 H8A 109.2 . .
C7 C8 H8B 109.2 . .
N5 C8 H8B 109.2 . .
H8A C8 H8B 107.9 . .
N9 C9 C10 110.1(6) . .
N9 C9 H9A 109.6 . .
C10 C9 H9A 109.6 . .
N9 C9 H9B 109.6 . .
C10 C9 H9B 109.6 . .
H9A C9 H9B 108.2 . .
N7 C10 C9 111.4(5) . .
N7 C10 H10A 109.3 . .
C9 C10 H10A 109.3 . .
N7 C10 H10B 109.3 . .
C9 C10 H10B 109.3 . .
H10A C10 H10B 108.0 . .
N7 C11 C12 110.1(5) . .
N7 C11 H11A 109.6 . .
C12 C11 H11A 109.6 . .
N7 C11 H11B 109.6 . .
C12 C11 H11B 109.6 . .
H11A C11 H11B 108.1 . .
N8 C12 C11 110.9(5) . .
N8 C12 H12A 109.5 . .
C11 C12 H12A 109.5 . .
N8 C12 H12B 109.5 . .
C11 C12 H12B 109.5 . .
H12A C12 H12B 108.1 . .
N10 C13 C14 110.5(6) . .
N10 C13 H13A 109.5 . .
C14 C13 H13A 109.5 . .
N10 C13 H13B 109.5 . .
C14 C13 H13B 109.5 . .
H13A C13 H13B 108.1 . .
N11 C14 C13 111.8(5) . .
N11 C14 H14A 109.3 . .
C13 C14 H14A 109.3 . .
N11 C14 H14B 109.3 . .
C13 C14 H14B 109.3 . .
H14A C14 H14B 107.9 . .
N11 C15 C16 109.3(5) . .
N11 C15 H15A 109.8 . .
C16 C15 H15A 109.8 . .
N11 C15 H15B 109.8 . .
C16 C15 H15B 109.8 . .
H15A C15 H15B 108.3 . .
N12 C16 C15 109.7(5) . .
N12 C16 H16A 109.7 . .
C15 C16 H16A 109.7 . .
N12 C16 H16B 109.7 . .
C15 C16 H16B 109.7 . .
H16A C16 H16B 108.2 . .

loop_
_geom_bond_atom_site_label_1
_geom_bond_atom_site_label_2
_geom_bond_distance
_geom_bond_site_symmetry_2
Sb1 S4 2.4601(14) 2_645
Sb1 S3 2.5190(16) .
Sb1 S2 2.7099(17) .
Sb1 S1 2.8277(17) .
Sb2 S6 2.3264(17) .
Sb2 S3 2.4754(16) .
Sb2 S5 2.4854(17) .
Sb3 S2 2.3922(17) .
Sb3 S4 2.4302(14) .
Sb3 S5 2.4982(16) .
Sb4 S7 2.3048(15) .
Sb4 S8 2.3158(16) .
Sb4 S9 2.3357(15) .
Sb4 S1 2.3611(15) .
S4 Sb1 2.4601(14) 2_655
N1 C1 1.439(10) .
N1 Mn1 2.262(6) .
N1 H1C 0.9000 .
N1 H1D 0.9000 .
N2 C2 1.473(8) .
N2 C4 1.476(8) .
N2 Mn1 2.295(5) .
N2 H2C 0.9100 .
N3 C3 1.454(9) .
N3 Mn1 2.237(5) .
N3 H3C 0.9000 .
N3 H3D 0.9000 .
N4 C5 1.432(9) .
N4 Mn1 2.272(6) .
N4 H4C 0.9000 .
N4 H4D 0.9000 .
N5 C6 1.446(9) .
N5 C8 1.493(10) .
N5 Mn1 2.350(6) .
N5 H5C 0.9100 .
N6 C7 1.472(9) .
N6 Mn1 2.258(5) .
N6 H6C 0.9000 .
N6 H6D 0.9000 .
N7 C10 1.460(8) .
N7 C11 1.482(8) .
N7 Mn2 2.293(5) .
N7 H7C 0.9100 .
N8 C12 1.460(8) .
N8 Mn2 2.308(5) .
N8 H8C 0.9000 .
N8 H8D 0.9000 .
N9 C9 1.456(8) .
N9 Mn2 2.235(5) .
N9 H9C 0.9000 .
N9 H9D 0.9000 .
N10 C13 1.466(8) .
N10 Mn2 2.271(5) .
N10 H10C 0.9000 .
N10 H10D 0.9000 .
N11 C15 1.471(7) .
N11 C14 1.478(7) .
N11 Mn2 2.313(5) .
N11 H11C 0.9100 .
N12 C16 1.466(8) .
N12 Mn2 2.305(5) .
N12 H12C 0.9000 .
N12 H12D 0.9000 .
C1 C2 1.479(10) .
C1 H1A 0.9700 .
C1 H1B 0.9700 .
C2 H2A 0.9700 .
C2 H2B 0.9700 .
C3 C4 1.470(9) .
C3 H3A 0.9700 .
C3 H3B 0.9700 .
C4 H4A 0.9700 .
C4 H4B 0.9700 .
C5 C6 1.463(11) .
C5 H5A 0.9700 .
C5 H5B 0.9700 .
C6 H6A 0.9700 .
C6 H6B 0.9700 .
C7 C8 1.429(10) .
C7 H7A 0.9700 .
C7 H7B 0.9700 .
C8 H8A 0.9700 .
C8 H8B 0.9700 .
C9 C10 1.491(9) .
C9 H9A 0.9700 .
C9 H9B 0.9700 .
C10 H10A 0.9700 .
C10 H10B 0.9700 .
C11 C12 1.507(9) .
C11 H11A 0.9700 .
C11 H11B 0.9700 .
C12 H12A 0.9700 .
C12 H12B 0.9700 .
C13 C14 1.499(9) .
C13 H13A 0.9700 .
C13 H13B 0.9700 .
C14 H14A 0.9700 .
C14 H14B 0.9700 .
C15 C16 1.484(8) .
C15 H15A 0.9700 .
C15 H15B 0.9700 .
C16 H16A 0.9700 .
C16 H16B 0.9700 .

loop_
_geom_hbond_atom_site_label_D
_geom_hbond_atom_site_label_H
_geom_hbond_atom_site_label_A
_geom_hbond_distance_DH
_geom_hbond_distance_HA
_geom_hbond_distance_DA
_geom_hbond_angle_DHA
_geom_hbond_site_symmetry_A
N1 H1C S2 0.90 2.75 3.623(6) 164.9 4_566
N1 H1D S1 0.90 2.61 3.492(6) 168.7 3_656
N2 H2C S6 0.91 2.65 3.510(5) 159.0 4_466
N3 H3C S9 0.90 2.63 3.512(5) 167.3 3_666
N3 H3D S5 0.90 2.92 3.714(6) 147.3 3_666
N5 H5C S7 0.91 2.73 3.521(5) 145.4 3_666
N6 H6C S6 0.90 2.55 3.389(6) 155.9 4_466
N6 H6D S8 0.90 2.76 3.536(6) 145.7 3_656
N7 H7C S7 0.91 2.54 3.446(5) 174.4 1_455
N8 H8C S9 0.90 2.67 3.436(5) 143.3 .
N8 H8D S8 0.90 2.62 3.453(5) 154.8 3_655
N9 H9C S5 0.90 2.81 3.708(6) 173.6 2_645
N9 H9D S2 0.90 2.89 3.486(5) 124.7 .
N10 H10C S8 0.90 2.74 3.532(5) 147.0 .
N10 H10D S4 0.90 2.79 3.470(5) 133.6 2_645
N11 H11C S7 0.91 2.87 3.441(5) 122.3 3_655
N12 H12C S6 0.90 2.91 3.729(6) 152.8 2_645
N12 H12D S7 0.90 3.00 3.702(6) 135.7 1_455

loop_
_geom_torsion_atom_site_label_1
_geom_torsion_atom_site_label_2
_geom_torsion_atom_site_label_3
_geom_torsion_atom_site_label_4
_geom_torsion
_geom_torsion_site_symmetry_1
_geom_torsion_site_symmetry_4
S7 Sb4 S1 Sb1 123.09(5) . .
S8 Sb4 S1 Sb1 -113.51(6) . .
S9 Sb4 S1 Sb1 5.97(6) . .
S4 Sb1 S1 Sb4 80.49(5) 2_645 .
S3 Sb1 S1 Sb4 171.51(5) . .
S2 Sb1 S1 Sb4 33.3(4) . .
S4 Sb3 S2 Sb1 -142.06(5) . .
S5 Sb3 S2 Sb1 -46.78(6) . .
S4 Sb1 S2 Sb3 -163.80(6) 2_645 .
S3 Sb1 S2 Sb3 105.15(6) . .
S1 Sb1 S2 Sb3 -116.6(3) . .
S6 Sb2 S3 Sb1 -140.38(6) . .
S5 Sb2 S3 Sb1 -37.08(6) . .
S4 Sb1 S3 Sb2 -129.47(6) 2_645 .
S2 Sb1 S3 Sb2 -42.84(6) . .
S1 Sb1 S3 Sb2 143.02(6) . .
S2 Sb3 S4 Sb1 -122.91(6) . 2_655
S5 Sb3 S4 Sb1 139.69(5) . 2_655
S6 Sb2 S5 Sb3 -159.80(6) . .
S3 Sb2 S5 Sb3 96.78(6) . .
S2 Sb3 S5 Sb2 -36.09(7) . .
S4 Sb3 S5 Sb2 61.37(6) . .
C3 N3 Mn1 N6 -39.6(6) . .
C3 N3 Mn1 N1 98.7(5) . .
C3 N3 Mn1 N4 -172.2(5) . .
C3 N3 Mn1 N2 26.6(4) . .
C3 N3 Mn1 N5 -98.1(5) . .
C7 N6 Mn1 N3 -58.3(7) . .
C7 N6 Mn1 N1 162.6(5) . .
C7 N6 Mn1 N4 75.8(5) . .
C7 N6 Mn1 N2 -121.0(5) . .
C7 N6 Mn1 N5 3.0(5) . .
C1 N1 Mn1 N3 -59.1(6) . .
C1 N1 Mn1 N6 99.6(5) . .
C1 N1 Mn1 N4 -163.3(6) . .
C1 N1 Mn1 N2 12.6(5) . .
C1 N1 Mn1 N5 177.0(6) . .
C5 N4 Mn1 N3 57.7(6) . .
C5 N4 Mn1 N6 -98.6(6) . .
C5 N4 Mn1 N1 161.6(6) . .
C5 N4 Mn1 N2 148.8(6) . .
C5 N4 Mn1 N5 -25.4(6) . .
C2 N2 Mn1 N3 124.6(5) . .
C4 N2 Mn1 N3 1.5(5) . .
C2 N2 Mn1 N6 -85.0(4) . .
C4 N2 Mn1 N6 151.9(5) . .
C2 N2 Mn1 N1 15.7(4) . .
C4 N2 Mn1 N1 -107.3(5) . .
C2 N2 Mn1 N4 28.8(9) . .
C4 N2 Mn1 N4 -94.3(8) . .
C2 N2 Mn1 N5 -157.9(4) . .
C4 N2 Mn1 N5 79.0(5) . .
C6 N5 Mn1 N3 -106.4(6) . .
C8 N5 Mn1 N3 126.0(5) . .
C6 N5 Mn1 N6 101.8(5) . .
C8 N5 Mn1 N6 -25.7(5) . .
C6 N5 Mn1 N1 20.1(9) . .
C8 N5 Mn1 N1 -107.5(7) . .
C6 N5 Mn1 N4 -0.3(5) . .
C8 N5 Mn1 N4 -127.9(5) . .
C6 N5 Mn1 N2 -178.1(5) . .
C8 N5 Mn1 N2 54.3(5) . .
C9 N9 Mn2 N10 179.1(5) . .
C9 N9 Mn2 N7 17.2(4) . .
C9 N9 Mn2 N12 -73.0(5) . .
C9 N9 Mn2 N8 86.0(5) . .
C9 N9 Mn2 N11 -118.9(6) . .
C13 N10 Mn2 N9 152.5(4) . .
C13 N10 Mn2 N7 -145.8(5) . .
C13 N10 Mn2 N12 62.7(5) . .
C13 N10 Mn2 N8 -96.5(4) . .
C13 N10 Mn2 N11 -8.0(4) . .
C10 N7 Mn2 N9 11.3(4) . .
C11 N7 Mn2 N9 135.6(4) . .
C10 N7 Mn2 N10 -52.8(7) . .
C11 N7 Mn2 N10 71.5(7) . .
C10 N7 Mn2 N12 100.2(4) . .
C11 N7 Mn2 N12 -135.5(4) . .
C10 N7 Mn2 N8 -104.4(4) . .
C11 N7 Mn2 N8 19.9(4) . .
C10 N7 Mn2 N11 174.6(4) . .
C11 N7 Mn2 N11 -61.1(4) . .
C16 N12 Mn2 N9 174.3(4) . .
C16 N12 Mn2 N10 -92.8(4) . .
C16 N12 Mn2 N7 96.7(4) . .
C16 N12 Mn2 N8 39.1(6) . .
C16 N12 Mn2 N11 -21.5(4) . .
C12 N8 Mn2 N9 -63.1(5) . .
C12 N8 Mn2 N10 -157.1(4) . .
C12 N8 Mn2 N7 7.2(4) . .
C12 N8 Mn2 N12 68.0(6) . .
C12 N8 Mn2 N11 125.8(4) . .
C15 N11 Mn2 N9 38.5(7) . .
C14 N11 Mn2 N9 -84.0(6) . .
C15 N11 Mn2 N10 103.2(4) . .
C14 N11 Mn2 N10 -19.2(4) . .
C15 N11 Mn2 N7 -91.9(4) . .
C14 N11 Mn2 N7 145.6(4) . .
C15 N11 Mn2 N12 -9.2(4) . .
C14 N11 Mn2 N12 -131.7(4) . .
C15 N11 Mn2 N8 -164.7(4) . .
C14 N11 Mn2 N8 72.8(4) . .
Mn1 N1 C1 C2 -39.9(8) . .
C4 N2 C2 C1 79.0(8) . .
Mn1 N2 C2 C1 -42.1(7) . .
N1 C1 C2 N2 56.7(9) . .
Mn1 N3 C3 C4 -52.7(7) . .
N3 C3 C4 N2 56.1(8) . .
C2 N2 C4 C3 -149.6(6) . .
Mn1 N2 C4 C3 -29.7(7) . .
Mn1 N4 C5 C6 48.6(9) . .
C8 N5 C6 C5 145.8(8) . .
Mn1 N5 C6 C5 26.4(9) . .
N4 C5 C6 N5 -52.1(11) . .
Mn1 N6 C7 C8 22.8(10) . .
N6 C7 C8 N5 -49.1(11) . .
C6 N5 C8 C7 -74.0(10) . .
Mn1 N5 C8 C7 47.3(9) . .
Mn2 N9 C9 C10 -43.6(7) . .
C11 N7 C10 C9 -160.6(6) . .
Mn2 N7 C10 C9 -38.5(7) . .
N9 C9 C10 N7 56.8(8) . .
C10 N7 C11 C12 76.5(7) . .
Mn2 N7 C11 C12 -44.2(6) . .
Mn2 N8 C12 C11 -33.1(7) . .
N7 C11 C12 N8 51.9(8) . .
Mn2 N10 C13 C14 34.4(6) . .
C15 N11 C14 C13 -74.8(7) . .
Mn2 N11 C14 C13 44.8(6) . .
N10 C13 C14 N11 -54.8(7) . .
C14 N11 C15 C16 157.3(5) . .
Mn2 N11 C15 C16 39.0(6) . .
Mn2 N12 C16 C15 50.6(6) . .
N11 C15 C16 N12 -62.3(7) . .
